data_1010098
loop_
_publ_author_name
'Helmholz, L.'

_publ_section_title
;
 The Crystal Structure of Ammonium Trihydrogen Paraperiodate,
 (N H~4~)~2~ H~3~ I O~6~
;
_journal_coden_ASTM JACSAT
_journal_name_full 'Journal of the American Chemical Society'
_journal_page_first 2036
_journal_page_last 2039
_journal_paper_doi 10.1021/ja01289a073
_journal_volume 59
_journal_year 1937
_chemical_formula_structural '(N H4)2 H3 I O6'
_chemical_formula_sum 'H11 I N2 O6'
_chemical_name_systematic 'AMMONIUM TRIHYDROGENHEXAOXOIODATE(VII)'
_symmetry_cell_setting trigonal
_symmetry_Int_Tables_number 148
_symmetry_space_group_name_H-M 'R -3 HR'
_cell_angle_alpha 90
_cell_angle_beta 90
_cell_angle_gamma 120
_cell_formula_units_Z 3
_cell_length_a 6.88(1)
_cell_length_b 6.88(1)
_cell_length_c 11.10(5)
_cell_volume 455.0
_exptl_crystal_density_meas 3(50)
_cod_database_code 1010098

loop_
_symmetry_equiv_pos_as_xyz
x,y,z
-y,x-y,z
y-x,-x,z
-x,-y,-z
y,y-x,-z
x-y,x,-z
1/3+x,2/3+y,1/3+z
2/3+x,1/3+y,2/3+z
1/3-y,2/3+x-y,1/3+z
2/3-y,1/3+x-y,2/3+z
1/3-x+y,2/3-x,1/3+z
2/3-x+y,1/3-x,2/3+z
1/3-x,2/3-y,1/3-z
2/3-x,1/3-y,2/3-z
1/3+y,2/3-x+y,1/3-z
2/3+y,1/3-x+y,2/3-z
1/3+x-y,2/3+x,1/3-z
2/3+x-y,1/3+x,2/3-z

loop_
_atom_site_label
_atom_site_type_symbol
_atom_site_symmetry_multiplicity
_atom_site_Wyckoff_symbol
_atom_site_fract_x
_atom_site_fract_y
_atom_site_fract_z
_atom_site_occupancy
_atom_site_attached_hydrogens
_atom_site_calc_flag
N1 N3- 6 c 0. 0. 0.34(1) 1. 4 d
I1 I7+ 3 a 0. 0. 0. 1. 0 d
O1 O2- 18 f 0.232(3) 0.216(3) 0.105(5) 1. 0 d
H1 H1+ 3 ? -1. -1. -1. 11. 0 dum

loop_
_atom_type_symbol
_atom_type_oxidation_number
N3- -3.000
I7+ 7.000
O2- -2.000
H1+ 1.000
